data_2300658
loop_
_publ_author_name
'Likhacheva, Anna Y.'
'Rashchenko, Sergey V.'
'Litasov, Konstantin D.'

_publ_section_title
;
 High-pressure structural properties of naphthalene up to 6&#x2005;GPa
;
_journal_coeditor_code kk5159
_journal_issue 3
_journal_name_full 'Journal of Applied Crystallography'
_journal_page_first 984
_journal_paper_doi 10.1107/S1600576714005937
_journal_volume 47
_journal_year 2014
_chemical_formula_sum 'C5 H4'
_chemical_formula_weight 64.09
_space_group_IT_number 14
_space_group_name_Hall '-P 2yab'
_space_group_name_H-M_alt 'P 1 21/a 1'
_symmetry_cell_setting monoclinic
_symmetry_space_group_name_H-M 'P 1 21/a 1'
_audit_creation_date 2013-04-23T16:12
_audit_creation_method 'from EXP file using GSAS2CIF'
_audit_update_record ' 2013-04-23T16:12  Initial CIF as created by GSAS2CIF'
_cell_angle_alpha 90.0
_cell_angle_beta 123.777(7)
_cell_angle_gamma 90.0
_cell_formula_units_Z 4
_cell_length_a 7.9917(8)
_cell_length_b 5.8564(5)
_cell_length_c 8.5502(19)
_cell_volume 332.63(9)
_computing_structure_refinement GSAS
_diffrn_radiation_polarisn_ratio 0.95
_diffrn_radiation_probe x-ray
_diffrn_radiation_wavelength 0.3685
_exptl_absorpt_correction_T_max 1.00000
_exptl_absorpt_correction_T_min 1.00000
_exptl_absorpt_process_details
;   GSAS Absorption/surface roughness correction: function number 0
 No correction is applied.
;
_pd_calc_method 'Rietveld Refinement'
_pd_instr_location ' ?'
_pd_meas_2theta_range_inc 0.0141
_pd_meas_2theta_range_max 34.3545
_pd_meas_2theta_range_min 0.021
_pd_meas_number_of_points 2436
_pd_phase_name naphthalene
_pd_prep_pressure 0.78
_pd_proc_2theta_range_inc 0.0141
_pd_proc_2theta_range_max 34.3545
_pd_proc_2theta_range_min 0.021
_pd_proc_info_datetime 2013-04-23T16:12:24
_pd_proc_info_excluded_regions ' ?'
_pd_proc_ls_background_function
;   GSAS Background function number 1 with 36 terms.
 Shifted Chebyshev function of 1st kind
      1:    3047.45     2:   -401.566     3:    80.2392     4:   -277.165    
      5:    160.984     6:   -39.1566     7:   -13.8834     8:    18.2653    
      9:   -19.9259    10:    11.0505    11:   -25.3066    12:    11.4536    
     13:   0.333504    14:   -3.23489    15:   -3.31585    16:    1.03894    
     17:   2.432060E-0218:    10.0706    19:   -8.57219    20:    1.18380    
     21:   -1.99669    22:   -2.97458    23:    4.93493    24:  -0.489240    
     25:   -2.95256    26:    3.55344    27:   -5.45556    28:    2.72293    
     29:   -4.25447    30:  -0.136325    31:    7.52225    32:   -3.62390    
     33:   -1.02076    34:   -4.08472    35:   0.486988    36:  -0.245009    
;
_pd_proc_ls_peak_cutoff 0.01000
_pd_proc_ls_pref_orient_corr
;   March-Dollase
 AXIS  1 Ratio=     1.501 Frac     0.651  h= 0.000  k= 0.000  l= 1.000
 AXIS  2 Ratio=     1.461 Frac     0.349  h= 1.000  k= 0.000  l= 0.000
 Prefered orientation correction range: Min=   0.38583, Max=   1.81357
;
_pd_proc_ls_profile_function
;
 CW Profile function number 2 with  18 terms
 Profile coefficients for Simpson's rule integration of pseudovoigt function
 C.J. Howard (1982). J. Appl. Cryst.,15,615-620.
 P. Thompson, D.E. Cox & J.B. Hastings (1987). J. Appl. Cryst.,20,79-83.
 #1(GU)   = 1813.920 #2(GV)   = -155.216 #3(GW)   =    6.882
 #4(LX)   =    1.697 #5(LY)   =   30.086 #6(trns) =    0.000
 #7(asym) =   0.0217 #8(shft) =   0.0000 #9(GP)   =    0.000
 #10(stec)=     0.00 #11(ptec)=     0.00 #12(sfec)=     0.00
 #13(L11) =    0.000 #14(L22) =    0.000 #15(L33) =    0.000
 #16(L12) =    0.000 #17(L13) =    0.000 #18(L23) =    0.000
 Peak tails are ignored  where the intensity is below 0.0100 times the peak
   Aniso. broadening axis   0.0   0.0   1.0
;
_pd_proc_ls_prof_R_factor 0.0060
_pd_proc_ls_prof_wR_expected 0.0180
_pd_proc_ls_prof_wR_factor 0.0087
_pd_proc_number_of_points 2436
_pd_spec_mounting ' ?'
_refine_ls_goodness_of_fit_all 0.49
_refine_ls_matrix_type full
_refine_ls_number_parameters 31
_refine_ls_number_restraints 10
_refine_ls_R_Fsqd_factor 0.17068
_refine_ls_shift/su_max 3.14
_refine_ls_shift/su_mean 0.83
_reflns_d_resolution_high 1.104
_reflns_d_resolution_low 7.107
_reflns_limit_h_max 7
_reflns_limit_h_min 0
_reflns_limit_k_max 5
_reflns_limit_k_min 0
_reflns_limit_l_max 6
_reflns_limit_l_min -8
_reflns_number_total 257
_cod_data_source_file kk5159sup3.cif
_cod_data_source_block REF1_publ_078
_cod_depositor_comments
;
The following automatic conversions were performed:

data item '_geom_angle_publ_flag' value 'N' was changed to 'n' in
accordance with the
/home/saulius/struct/COD-crude-data/automatic-downloads/DataCite-retrospective/IUCr/depositions/lib/dictionaries/cif_core.dic
dictionary named 'cif_core.dic' version 2.4.2 last updated on
2011-04-26 (15 times).

data item '_geom_bond_publ_flag' value 'N' was changed to 'n' in
accordance with the
/home/saulius/struct/COD-crude-data/automatic-downloads/DataCite-retrospective/IUCr/depositions/lib/dictionaries/cif_core.dic
dictionary named 'cif_core.dic' version 2.4.2 last updated on
2011-04-26 (35 times).

Automatic conversion script
Id: cif_fix_values 7556 2019-12-06 15:28:31Z antanas 
;
_cod_original_cell_volume 332.62(7)
_cod_database_code 2300658
_gsas_exptl_extinct_corr_t_min 1.00000
_gsas_exptl_extinct_corr_t_max 1.00000

loop_
_symmetry_equiv_pos_site_id
_symmetry_equiv_pos_as_xyz
1 +x,+y,+z
2 -x+1/2,+y+1/2,-z
-1 -x,-y,-z
-2 +x+1/2,-y+1/2,+z

loop_
_atom_site_type_symbol
_atom_site_label
_atom_site_fract_x
_atom_site_fract_y
_atom_site_fract_z
_atom_site_occupancy
_atom_site_thermal_displace_type
_atom_site_U_iso_or_equiv
_atom_site_symmetry_multiplicity
C C1 0.0872(7) 0.0194(7) 0.3318(5) 1.0 Uiso 0.05 4
C C2 0.1147(8) 0.1652(7) 0.2227(4) 1.0 Uiso 0.04 4
C C3 0.0476(6) 0.1048(4) 0.0355(4) 1.0 Uiso 0.03 4
C C4 0.0758(7) 0.2527(7) -0.0798(4) 1.0 Uiso 0.03 4
C C5 -0.0111(8) -0.1909(7) 0.2590(4) 1.0 Uiso 0.04 4
H H1 0.1354(28) 0.0637(32) 0.4539(7) 1.0 Uiso 0.06 4
H H2 0.1767(24) 0.3029(10) 0.2772(29) 1.0 Uiso 0.042 4
H H4 0.1379(22) 0.3918(10) -0.0301(34) 1.0 Uiso 0.035 4
H H5 -0.0299(12) -0.2899(15) 0.3325(8) 1.0 Uiso 0.042 4

loop_
_atom_type_symbol
_atom_type_number_in_cell
_atom_type_scat_dispersion_real
_atom_type_scat_dispersion_imag
_atom_type_scat_Cromer_Mann_a1
_atom_type_scat_Cromer_Mann_a2
_atom_type_scat_Cromer_Mann_a3
_atom_type_scat_Cromer_Mann_a4
_atom_type_scat_Cromer_Mann_b1
_atom_type_scat_Cromer_Mann_b2
_atom_type_scat_Cromer_Mann_b3
_atom_type_scat_Cromer_Mann_b4
_atom_type_scat_Cromer_Mann_c
_atom_type_scat_source
C 20.0 0.000 0.000 2.31000 20.8439 1.02000 10.2075 1.58860 0.56870 0.86500 51.6512 0.21560 International_Tables_Vol_C
H 16.0 0.000 0.000 0.49300 10.5109 0.32291 26.1257 0.14019 3.14236 0.04081 57.7997 0.00304 International_Tables_Vol_C

loop_
_geom_angle_atom_site_label_1
_geom_angle_atom_site_label_2
_geom_angle_atom_site_label_3
_geom_angle
_geom_angle_site_symmetry_1
_geom_angle_site_symmetry_3
_geom_angle_publ_flag
C2 C1 C5 120.4(4) 1_555 1_555 n
C2 C1 H1 118.0(14) 1_555 1_555 n
C5 C1 H1 121.6(14) 1_555 1_555 n
C1 C2 C3 120.60(35) 1_555 1_555 n
C1 C2 H2 116.4(17) 1_555 1_555 n
C3 C2 H2 123.0(18) 1_555 1_555 n
C2 C3 C3 118.8(4) 1_555 -1_555 n
C2 C3 C4 121.54(25) 1_555 1_555 n
C3 C3 C4 119.6(4) -1_555 1_555 n
C3 C4 C5 120.6(4) 1_555 -1_555 n
C3 C4 H4 118.0(20) 1_555 1_555 n
C5 C4 H4 121.4(20) -1_555 1_555 n
C1 C5 C4 119.9(4) 1_555 -1_555 n
C1 C5 H5 120.6(6) 1_555 1_555 n
C4 C5 H5 119.5(6) -1_555 1_555 n

loop_
_geom_bond_atom_site_label_1
_geom_bond_atom_site_label_2
_geom_bond_distance
_geom_bond_site_symmetry_2
_geom_bond_publ_flag
C1 C2 1.370(4) 1_555 n
C1 C5 1.407(4) 1_555 n
C1 H1 0.926(5) 1_555 n
C1 H2 1.964(17) 1_555 n
C1 H5 2.040(8) 1_555 n
C2 C1 1.370(4) 1_555 n
C2 C3 1.4219(35) 1_555 n
C2 H1 1.981(14) 1_555 n
C2 H2 0.925(5) 1_555 n
C3 C2 1.4219(35) 1_555 n
C3 C3 1.3927(35) -1_555 n
C3 C4 1.421(4) 1_555 n
C3 H2 2.076(17) 1_555 n
C3 H4 2.027(19) 1_555 n
C4 C3 1.421(4) 1_555 n
C4 C5 1.366(4) -1_555 n
C4 H4 0.925(5) 1_555 n
C4 H5 1.992(7) -1_555 n
C5 C1 1.407(4) 1_555 n
C5 C4 1.366(4) -1_555 n
C5 H1 2.050(14) 1_555 n
C5 H4 2.009(20) -1_555 n
C5 H5 0.927(6) 1_555 n
H1 C1 0.926(5) 1_555 n
H1 C2 1.981(14) 1_555 n
H1 C5 2.050(14) 1_555 n
H2 C1 1.964(17) 1_555 n
H2 C2 0.925(5) 1_555 n
H2 C3 2.076(17) 1_555 n
H4 C3 2.027(19) 1_555 n
H4 C4 0.925(5) 1_555 n
H4 C5 2.009(20) -1_555 n
H5 C1 2.040(8) 1_555 n
H5 C4 1.992(7) -1_555 n
H5 C5 0.927(6) 1_555 n
